data_4129897
loop_
_publ_author_name
'Carrera, Elisa I.'
'Lanterna, Anabel E.'
'Lough, Alan J.'
'Scaiano, Juan C.'
'Seferos, Dwight S.'

_publ_section_title
;
 A Mechanistic Study of Halogen Addition and Photoelimination from
 \p-Conjugated Tellurophenes.
;
_journal_issue 8
_journal_name_full 'Journal of the American Chemical Society'
_journal_page_first 2678
_journal_page_last 2689
_journal_paper_doi 10.1021/jacs.5b11649
_journal_volume 138
_journal_year 2016
_chemical_formula_moiety 'C24 H28 Br2 O2 Te'
_chemical_formula_sum 'C24 H28 Br2 O2 Te'
_chemical_formula_weight 635.88
_space_group_crystal_system monoclinic
_space_group_IT_number 15
_space_group_name_Hall '-C 2yc'
_space_group_name_H-M_alt 'C 1 2/c 1'
_atom_sites_solution_hydrogens geom
_audit_creation_method SHELXL-2014/7
_cell_angle_alpha 90
_cell_angle_beta 100.070(3)
_cell_angle_gamma 90
_cell_formula_units_Z 4
_cell_length_a 34.193(3)
_cell_length_b 10.0162(8)
_cell_length_c 6.9968(6)
_cell_measurement_reflns_used 4935
_cell_measurement_temperature 147(2)
_cell_measurement_theta_max 27.58
_cell_measurement_theta_min 2.42
_cell_volume 2359.4(3)
_computing_cell_refinement APEX2
_computing_data_collection 'APEX2 (Bruker, 2014)'
_computing_data_reduction 'SAINT (Bruker, 2014)'
_computing_molecular_graphics 'PLATON (Spek, 2009)'
_computing_publication_material 'SHELXTL (Sheldrick, 2008)'
_computing_structure_refinement 'SHELXL-2014/7 (Sheldrick, 2015)'
_computing_structure_solution 'SHELXT (Sheldrick, 2008)'
_diffrn_ambient_temperature 147(2)
_diffrn_measured_fraction_theta_full 0.999
_diffrn_measured_fraction_theta_max 0.997
_diffrn_measurement_device_type 'Bruker Kappa APEX-DUO CCD'
_diffrn_measurement_method '\f and \w scans'
_diffrn_radiation_type MoK\a
_diffrn_radiation_wavelength 0.71073
_diffrn_reflns_av_R_equivalents 0.0315
_diffrn_reflns_av_unetI/netI 0.0280
_diffrn_reflns_Laue_measured_fraction_full 0.999
_diffrn_reflns_Laue_measured_fraction_max 0.997
_diffrn_reflns_limit_h_max 43
_diffrn_reflns_limit_h_min -44
_diffrn_reflns_limit_k_max 13
_diffrn_reflns_limit_k_min -13
_diffrn_reflns_limit_l_max 9
_diffrn_reflns_limit_l_min -9
_diffrn_reflns_number 13172
_diffrn_reflns_point_group_measured_fraction_full 0.999
_diffrn_reflns_point_group_measured_fraction_max 0.997
_diffrn_reflns_theta_full 25.242
_diffrn_reflns_theta_max 27.595
_diffrn_reflns_theta_min 2.121
_diffrn_source 'sealed tube with Bruker Triumph monochromator'
_exptl_absorpt_coefficient_mu 4.665
_exptl_absorpt_correction_T_max 0.7456
_exptl_absorpt_correction_T_min 0.6183
_exptl_absorpt_correction_type multi-scan
_exptl_absorpt_process_details 'SADABS (Sheldrick, 1996)'
_exptl_crystal_colour orange
_exptl_crystal_density_diffrn 1.790
_exptl_crystal_description needle
_exptl_crystal_F_000 1240
_exptl_crystal_size_max 0.180
_exptl_crystal_size_mid 0.040
_exptl_crystal_size_min 0.040
_refine_diff_density_max 0.451
_refine_diff_density_min -0.460
_refine_diff_density_rms 0.083
_refine_ls_extinction_method none
_refine_ls_goodness_of_fit_ref 1.038
_refine_ls_hydrogen_treatment constr
_refine_ls_matrix_type full
_refine_ls_number_parameters 135
_refine_ls_number_reflns 2726
_refine_ls_number_restraints 0
_refine_ls_restrained_S_all 1.038
_refine_ls_R_factor_all 0.0330
_refine_ls_R_factor_gt 0.0220
_refine_ls_shift/su_max 0.003
_refine_ls_shift/su_mean 0.000
_refine_ls_structure_factor_coef Fsqd
_refine_ls_weighting_details 'w=1/[\s^2^(Fo^2^)+(0.0176P)^2^+2.4190P] where P=(Fo^2^+2Fc^2^)/3'
_refine_ls_weighting_scheme calc
_refine_ls_wR_factor_gt 0.0439
_refine_ls_wR_factor_ref 0.0471
_reflns_Friedel_coverage 0.000
_reflns_number_gt 2278
_reflns_number_total 2726
_reflns_threshold_expression 'I > 2\s(I)'
_cod_data_source_file ja5b11649_si_004.cif
_cod_data_source_block d15123
_cod_original_cell_volume 2359.4(4)
_cod_original_sg_symbol_H-M 'C 2/c'
_cod_database_code 4129897
_shelx_shelxl_version_number 2014/7
_shelx_space_group_comment
; 
The symmetry employed for this shelxl refinement is uniquely defined 
by the following loop, which should always be used as a source of 
symmetry information in preference to the above space-group names. 
They are only intended as comments. 
;
_shelx_estimated_absorpt_t_min 0.487
_shelx_estimated_absorpt_t_max 0.835

loop_
_space_group_symop_operation_xyz
'x, y, z'
'-x, y, -z+1/2'
'x+1/2, y+1/2, z'
'-x+1/2, y+1/2, -z+1/2'
'-x, -y, -z'
'x, -y, z-1/2'
'-x+1/2, -y+1/2, -z'
'x+1/2, -y+1/2, z-1/2'

loop_
_atom_site_label
_atom_site_type_symbol
_atom_site_fract_x
_atom_site_fract_y
_atom_site_fract_z
_atom_site_U_iso_or_equiv
_atom_site_adp_type
_atom_site_occupancy
_atom_site_site_symmetry_order
_atom_site_calc_flag
_atom_site_refinement_flags_posn
_atom_site_refinement_flags_adp
_atom_site_refinement_flags_occupancy
Te1 Te 1.0000 0.16744(2) 0.2500 0.01487(6) Uani 1 2 d S T P
Br1 Br 0.95696(2) 0.17880(2) -0.10635(3) 0.02218(7) Uani 1 1 d . . .
O1 O 0.81957(6) 0.21747(19) 0.5776(3) 0.0331(5) Uani 1 1 d . . .
C1 C 0.98139(7) 0.4431(2) 0.2860(3) 0.0169(5) Uani 1 1 d . . .
H1 H 0.9692 0.5254 0.3089 0.020 Uiso 1 1 calc R U .
C2 C 0.96383(7) 0.3268(2) 0.3208(3) 0.0154(5) Uani 1 1 d . . .
C3 C 0.92673(7) 0.2999(2) 0.3884(3) 0.0167(5) Uani 1 1 d . . .
C4 C 0.90519(7) 0.4034(2) 0.4568(3) 0.0211(5) Uani 1 1 d . . .
H4A H 0.9150 0.4922 0.4582 0.025 Uiso 1 1 calc R U .
C5 C 0.86993(8) 0.3790(2) 0.5222(4) 0.0239(5) Uani 1 1 d . . .
H5A H 0.8558 0.4510 0.5666 0.029 Uiso 1 1 calc R U .
C6 C 0.85503(7) 0.2496(2) 0.5233(4) 0.0235(5) Uani 1 1 d . . .
C7 C 0.87588(8) 0.1462(2) 0.4559(4) 0.0266(6) Uani 1 1 d . . .
H7A H 0.8659 0.0576 0.4545 0.032 Uiso 1 1 calc R U .
C8 C 0.91127(8) 0.1712(2) 0.3902(4) 0.0228(5) Uani 1 1 d . . .
H8A H 0.9252 0.0989 0.3455 0.027 Uiso 1 1 calc R U .
C9 C 0.81076(8) 0.2547(2) 0.7700(4) 0.0249(6) Uani 1 1 d . . .
C10 C 0.78896(8) 0.3879(3) 0.7529(4) 0.0321(6) Uani 1 1 d . . .
H10A H 0.7802 0.4083 0.8758 0.048 Uiso 1 1 calc R U .
H10B H 0.7658 0.3828 0.6486 0.048 Uiso 1 1 calc R U .
H10C H 0.8068 0.4584 0.7232 0.048 Uiso 1 1 calc R U .
C11 C 0.84788(8) 0.2573(3) 0.9219(4) 0.0304(6) Uani 1 1 d . . .
H11A H 0.8407 0.2721 1.0499 0.046 Uiso 1 1 calc R U .
H11B H 0.8652 0.3296 0.8930 0.046 Uiso 1 1 calc R U .
H11C H 0.8618 0.1718 0.9215 0.046 Uiso 1 1 calc R U .
C12 C 0.78261(9) 0.1441(3) 0.8114(5) 0.0412(8) Uani 1 1 d . . .
H12A H 0.7755 0.1583 0.9398 0.062 Uiso 1 1 calc R U .
H12B H 0.7957 0.0573 0.8086 0.062 Uiso 1 1 calc R U .
H12C H 0.7585 0.1459 0.7124 0.062 Uiso 1 1 calc R U .

loop_
_atom_site_aniso_label
_atom_site_aniso_U_11
_atom_site_aniso_U_22
_atom_site_aniso_U_33
_atom_site_aniso_U_23
_atom_site_aniso_U_13
_atom_site_aniso_U_12
Te1 0.01580(12) 0.01116(10) 0.01870(12) 0.000 0.00588(9) 0.000
Br1 0.02431(15) 0.02119(13) 0.02044(14) -0.00308(9) 0.00227(11) -0.00267(9)
O1 0.0243(11) 0.0375(10) 0.0421(11) -0.0144(9) 0.0187(9) -0.0101(8)
C1 0.0204(13) 0.0135(11) 0.0165(12) -0.0013(8) 0.0028(10) 0.0022(9)
C2 0.0156(12) 0.0151(11) 0.0153(11) -0.0025(8) 0.0020(9) 0.0036(9)
C3 0.0171(12) 0.0174(11) 0.0157(11) 0.0014(9) 0.0028(10) 0.0007(9)
C4 0.0229(13) 0.0151(11) 0.0267(13) -0.0006(9) 0.0081(11) 0.0016(9)
C5 0.0216(13) 0.0195(12) 0.0329(14) -0.0061(10) 0.0115(11) 0.0026(10)
C6 0.0186(13) 0.0272(13) 0.0259(13) -0.0037(10) 0.0077(11) -0.0038(10)
C7 0.0269(14) 0.0179(12) 0.0377(16) -0.0050(10) 0.0127(12) -0.0060(10)
C8 0.0243(14) 0.0172(12) 0.0287(14) -0.0034(10) 0.0101(11) 0.0016(10)
C9 0.0233(14) 0.0259(13) 0.0284(14) 0.0009(10) 0.0127(12) -0.0008(10)
C10 0.0296(16) 0.0358(15) 0.0327(15) 0.0019(12) 0.0101(13) 0.0097(12)
C11 0.0276(15) 0.0252(14) 0.0385(16) 0.0056(11) 0.0061(13) 0.0008(11)
C12 0.0333(17) 0.0412(17) 0.053(2) 0.0024(14) 0.0189(15) -0.0114(13)

loop_
_atom_type_symbol
_atom_type_description
_atom_type_scat_dispersion_real
_atom_type_scat_dispersion_imag
_atom_type_scat_source
C C 0.0033 0.0016 'International Tables Vol C Tables 4.2.6.8 and 6.1.1.4'
H H 0.0000 0.0000 'International Tables Vol C Tables 4.2.6.8 and 6.1.1.4'
O O 0.0106 0.0060 'International Tables Vol C Tables 4.2.6.8 and 6.1.1.4'
Br Br -0.2901 2.4595 'International Tables Vol C Tables 4.2.6.8 and 6.1.1.4'
Te Te -0.5308 1.6751 'International Tables Vol C Tables 4.2.6.8 and 6.1.1.4'

loop_
_geom_angle_atom_site_label_1
_geom_angle_atom_site_label_2
_geom_angle_atom_site_label_3
_geom_angle
_geom_angle_site_symmetry_1
_geom_angle_site_symmetry_3
C2 Te1 C2 82.94(12) 2_755 .
C2 Te1 Br1 89.91(6) 2_755 .
C2 Te1 Br1 86.42(6) . .
C2 Te1 Br1 86.42(6) 2_755 2_755
C2 Te1 Br1 89.92(6) . 2_755
Br1 Te1 Br1 175.108(12) . 2_755
C6 O1 C9 121.64(19) . .
C2 C1 C1 120.50(13) . 2_755
C2 C1 H1 119.8 . .
C1 C1 H1 119.8 2_755 .
C1 C2 C3 131.16(19) . .
C1 C2 Te1 108.03(15) . .
C3 C2 Te1 120.79(15) . .
C8 C3 C4 117.2(2) . .
C8 C3 C2 121.9(2) . .
C4 C3 C2 120.9(2) . .
C5 C4 C3 121.5(2) . .
C5 C4 H4A 119.3 . .
C3 C4 H4A 119.3 . .
C4 C5 C6 120.4(2) . .
C4 C5 H5A 119.8 . .
C6 C5 H5A 119.8 . .
O1 C6 C7 116.9(2) . .
O1 C6 C5 124.2(2) . .
C7 C6 C5 118.9(2) . .
C6 C7 C8 120.5(2) . .
C6 C7 H7A 119.8 . .
C8 C7 H7A 119.8 . .
C7 C8 C3 121.5(2) . .
C7 C8 H8A 119.2 . .
C3 C8 H8A 119.2 . .
O1 C9 C11 111.5(2) . .
O1 C9 C10 108.9(2) . .
C11 C9 C10 112.4(2) . .
O1 C9 C12 103.0(2) . .
C11 C9 C12 111.1(2) . .
C10 C9 C12 109.5(2) . .
C9 C10 H10A 109.5 . .
C9 C10 H10B 109.5 . .
H10A C10 H10B 109.5 . .
C9 C10 H10C 109.5 . .
H10A C10 H10C 109.5 . .
H10B C10 H10C 109.5 . .
C9 C11 H11A 109.5 . .
C9 C11 H11B 109.5 . .
H11A C11 H11B 109.5 . .
C9 C11 H11C 109.5 . .
H11A C11 H11C 109.5 . .
H11B C11 H11C 109.5 . .
C9 C12 H12A 109.5 . .
C9 C12 H12B 109.5 . .
H12A C12 H12B 109.5 . .
C9 C12 H12C 109.5 . .
H12A C12 H12C 109.5 . .
H12B C12 H12C 109.5 . .

loop_
_geom_bond_atom_site_label_1
_geom_bond_atom_site_label_2
_geom_bond_distance
_geom_bond_site_symmetry_2
Te1 C2 2.130(2) 2_755
Te1 C2 2.130(2) .
Te1 Br1 2.6669(3) .
Te1 Br1 2.6669(3) 2_755
O1 C6 1.371(3) .
O1 C9 1.478(3) .
C1 C2 1.352(3) .
C1 C1 1.448(4) 2_755
C1 H1 0.9500 .
C2 C3 1.455(3) .
C3 C8 1.394(3) .
C3 C4 1.404(3) .
C4 C5 1.384(3) .
C4 H4A 0.9500 .
C5 C6 1.394(3) .
C5 H5A 0.9500 .
C6 C7 1.386(3) .
C7 C8 1.391(3) .
C7 H7A 0.9500 .
C8 H8A 0.9500 .
C9 C11 1.506(4) .
C9 C10 1.523(3) .
C9 C12 1.527(3) .
C10 H10A 0.9800 .
C10 H10B 0.9800 .
C10 H10C 0.9800 .
C11 H11A 0.9800 .
C11 H11B 0.9800 .
C11 H11C 0.9800 .
C12 H12A 0.9800 .
C12 H12B 0.9800 .
C12 H12C 0.9800 .

loop_
_geom_torsion_atom_site_label_1
_geom_torsion_atom_site_label_2
_geom_torsion_atom_site_label_3
_geom_torsion_atom_site_label_4
_geom_torsion
_geom_torsion_site_symmetry_1
C1 C1 C2 C3 -178.6(3) 2_755
C1 C1 C2 Te1 -0.4(3) 2_755
C1 C2 C3 C8 171.2(2) .
Te1 C2 C3 C8 -6.9(3) .
C1 C2 C3 C4 -9.5(4) .
Te1 C2 C3 C4 172.44(18) .
C8 C3 C4 C5 -0.4(4) .
C2 C3 C4 C5 -179.7(2) .
C3 C4 C5 C6 0.6(4) .
C9 O1 C6 C7 127.3(2) .
C9 O1 C6 C5 -56.3(4) .
C4 C5 C6 O1 -177.1(2) .
C4 C5 C6 C7 -0.7(4) .
O1 C6 C7 C8 177.3(2) .
C5 C6 C7 C8 0.7(4) .
C6 C7 C8 C3 -0.5(4) .
C4 C3 C8 C7 0.3(4) .
C2 C3 C8 C7 179.7(2) .
C6 O1 C9 C11 -31.2(3) .
C6 O1 C9 C10 93.3(3) .
C6 O1 C9 C12 -150.4(2) .
